data_4509941
loop_
_publ_author_name
'Dey, Sanjoy Kumar'
'Saha, Rajat'
'Biswas, Susobhan'
'Layek, Animesh'
'Middya, Somnath'
'Steele, Ian M.'
'Fleck, Michel'
'Ray, Partha Pratim'
'Kumar, Sanjay'

_publ_section_title
;
 Tetrabromoterepthalic Acid in Designing Co-crystals and Salts:
 Modification of Optical Properties and Schottky Barrier Effect
;
_journal_issue 1
_journal_name_full 'Crystal Growth &amp; Design'
_journal_page_first 207
_journal_paper_doi 10.1021/cg4014009
_journal_volume 14
_journal_year 2014
_chemical_formula_moiety 'C8 Br4 O4, 2(C5 H7 N2), 2(H2 O)'
_chemical_formula_sum 'C18 H18 Br4 N4 O6'
_chemical_formula_weight 706.00
_chemical_name_systematic
;
 ?
;
_space_group_IT_number 14
_symmetry_cell_setting monoclinic
_symmetry_Int_Tables_number 14
_symmetry_space_group_name_Hall '-P 2ybc'
_symmetry_space_group_name_H-M 'P 1 21/c 1'
_atom_sites_solution_hydrogens geom
_atom_sites_solution_primary direct
_atom_sites_solution_secondary difmap
_audit_creation_method SHELXL-97
_cell_angle_alpha 90.00
_cell_angle_beta 101.565(2)
_cell_angle_gamma 90.00
_cell_formula_units_Z 2
_cell_length_a 9.2517(3)
_cell_length_b 7.0646(2)
_cell_length_c 18.7083(7)
_cell_measurement_reflns_used 2962
_cell_measurement_temperature 293(2)
_cell_measurement_theta_max 28.24
_cell_measurement_theta_min 2.22
_cell_volume 1197.94(7)
_computing_structure_refinement 'SHELXL-97 (Sheldrick, 1997)'
_diffrn_ambient_temperature 293(2)
_diffrn_measured_fraction_theta_full 0.994
_diffrn_measured_fraction_theta_max 0.994
_diffrn_radiation_monochromator graphite
_diffrn_radiation_source 'fine-focus sealed tube'
_diffrn_radiation_type MoK\a
_diffrn_radiation_wavelength 0.71073
_diffrn_reflns_av_R_equivalents 0.0623
_diffrn_reflns_av_sigmaI/netI 0.0863
_diffrn_reflns_limit_h_max 12
_diffrn_reflns_limit_h_min -12
_diffrn_reflns_limit_k_max 9
_diffrn_reflns_limit_k_min -7
_diffrn_reflns_limit_l_max 22
_diffrn_reflns_limit_l_min -24
_diffrn_reflns_number 12818
_diffrn_reflns_theta_full 28.24
_diffrn_reflns_theta_max 28.24
_diffrn_reflns_theta_min 2.22
_exptl_absorpt_coefficient_mu 6.760
_exptl_absorpt_correction_T_max 0.339
_exptl_absorpt_correction_T_min 0.241
_exptl_absorpt_correction_type empirical
_exptl_absorpt_process_details 'Sadabs(Sheldrick, 1996)'
_exptl_crystal_density_diffrn 1.957
_exptl_crystal_density_method 'not measured'
_exptl_crystal_F_000 684
_exptl_crystal_size_max 0.22
_exptl_crystal_size_mid 0.18
_exptl_crystal_size_min 0.16
_refine_diff_density_max 1.184
_refine_diff_density_min -0.777
_refine_diff_density_rms 0.135
_refine_ls_extinction_method none
_refine_ls_goodness_of_fit_ref 1.048
_refine_ls_hydrogen_treatment noref
_refine_ls_matrix_type full
_refine_ls_number_parameters 148
_refine_ls_number_reflns 2962
_refine_ls_number_restraints 4
_refine_ls_restrained_S_all 1.047
_refine_ls_R_factor_all 0.1360
_refine_ls_R_factor_gt 0.0550
_refine_ls_shift/su_max 0.001
_refine_ls_shift/su_mean 0.000
_refine_ls_structure_factor_coef Fsqd
_refine_ls_weighting_details 'calc w=1/[\s^2^(Fo^2^)+(0.0648P)^2^+4.9048P] where P=(Fo^2^+2Fc^2^)/3'
_refine_ls_weighting_scheme calc
_refine_ls_wR_factor_gt 0.1419
_refine_ls_wR_factor_ref 0.1712
_reflns_number_gt 1493
_reflns_number_total 2962
_reflns_threshold_expression >2sigma(I)
_cod_data_source_file cg4014009_si_005.cif
_cod_data_source_block 4
_cod_depositor_comments
;
The following automatic conversions were performed:

'_symmetry_cell_setting' value 'Monoclinic' changed to 'monoclinic'
according to
/usr/data/users/saulius/automatic-downloads/current/ACS/lib/dictionaries/cif_core.dic
dictionary named 'cif_core.dic' version 2.4.2 from 2011-04-26.

Automatic conversion script
Id: cif_fix_values 2281 2013-09-26 08:29:07Z andrius 
;
_cod_original_sg_symbol_H-M 'P 21/c'
_cod_database_code 4509941

loop_
_symmetry_equiv_pos_as_xyz
'x, y, z'
'-x, y+1/2, -z+1/2'
'-x, -y, -z'
'x, -y-1/2, z-1/2'

loop_
_atom_site_label
_atom_site_type_symbol
_atom_site_fract_x
_atom_site_fract_y
_atom_site_fract_z
_atom_site_U_iso_or_equiv
_atom_site_adp_type
_atom_site_occupancy
_atom_site_symmetry_multiplicity
_atom_site_calc_flag
_atom_site_refinement_flags
Br1 Br 0.36596(9) 0.59613(13) 0.82825(4) 0.0522(3) Uani 1 1 d .
Br2 Br 0.14963(8) 0.61188(13) 0.95332(5) 0.0517(3) Uani 1 1 d .
O1 O 0.7515(6) 0.6351(8) 0.8801(3) 0.0543(15) Uani 1 1 d .
O2 O 0.6905(6) 0.3330(8) 0.8576(3) 0.0566(16) Uani 1 1 d .
N3 N 0.8325(8) 0.6338(9) 0.7536(4) 0.0454(16) Uani 1 1 d D
C8 C 0.5898(8) 0.4933(10) 0.9477(4) 0.0363(17) Uani 1 1 d .
O1W O 0.6601(9) 0.9848(10) 0.9188(4) 0.091(2) Uani 1 1 d D
H1W1 H 0.6643 0.8884 0.8920 0.137 Uiso 1 1 d RD
H2W1 H 0.7034 1.0753 0.9015 0.137 Uiso 1 1 d RD
N1 N 0.6441(9) 0.5443(12) 0.5697(4) 0.074(2) Uani 1 1 d .
H1A H 0.5570 0.5187 0.5765 0.088 Uiso 1 1 calc R
H2B H 0.6620 0.5421 0.5263 0.088 Uiso 1 1 calc R
C9 C 0.4419(8) 0.5423(10) 0.9276(4) 0.0358(17) Uani 1 1 d .
C6 C 0.8979(11) 0.6309(12) 0.6189(5) 0.058(2) Uani 1 1 d .
H6 H 0.9223 0.6275 0.5731 0.070 Uiso 1 1 calc R
C2 C 0.7263(9) 0.5923(11) 0.6975(5) 0.046(2) Uani 1 1 d .
H2 H 0.6323 0.5655 0.7054 0.056 Uiso 1 1 calc R
C7 C 0.6860(8) 0.4832(12) 0.8899(4) 0.0426(19) Uani 1 1 d .
C10 C 0.3520(8) 0.5473(10) 0.9796(4) 0.0362(17) Uani 1 1 d .
C4 C 0.9705(9) 0.6801(13) 0.7463(5) 0.057(2) Uani 1 1 d .
H4 H 1.0422 0.7130 0.7868 0.069 Uiso 1 1 calc R
C1 C 0.7521(10) 0.5877(11) 0.6267(5) 0.049(2) Uani 1 1 d .
C5 C 1.0018(10) 0.6772(14) 0.6786(6) 0.064(3) Uani 1 1 d .
H5 H 1.0966 0.7076 0.6728 0.076 Uiso 1 1 calc R
H1 H 0.807(12) 0.642(16) 0.795(3) 0.095 Uiso 1 1 d D

loop_
_atom_site_aniso_label
_atom_site_aniso_U_11
_atom_site_aniso_U_22
_atom_site_aniso_U_33
_atom_site_aniso_U_23
_atom_site_aniso_U_13
_atom_site_aniso_U_12
Br1 0.0541(5) 0.0605(6) 0.0457(5) 0.0022(4) 0.0186(4) 0.0091(4)
Br2 0.0358(4) 0.0628(6) 0.0612(6) 0.0014(4) 0.0208(4) 0.0067(4)
O1 0.064(4) 0.051(4) 0.059(4) 0.001(3) 0.038(3) -0.004(3)
O2 0.074(4) 0.042(3) 0.068(4) -0.004(3) 0.049(3) 0.012(3)
N3 0.050(4) 0.041(4) 0.052(4) 0.005(3) 0.025(4) -0.002(3)
C8 0.039(4) 0.030(4) 0.048(5) 0.003(4) 0.027(4) 0.001(3)
O1W 0.142(7) 0.052(4) 0.097(5) -0.013(4) 0.068(5) -0.014(4)
N1 0.073(5) 0.089(6) 0.058(5) -0.011(4) 0.013(4) -0.008(5)
C9 0.037(4) 0.031(4) 0.045(4) -0.003(3) 0.020(3) 0.003(3)
C6 0.077(6) 0.050(6) 0.061(6) 0.001(4) 0.047(5) -0.004(5)
C2 0.040(4) 0.041(5) 0.064(6) 0.000(4) 0.023(4) 0.000(4)
C7 0.041(4) 0.039(5) 0.055(5) 0.005(4) 0.027(4) 0.008(4)
C10 0.032(4) 0.029(4) 0.051(5) -0.001(3) 0.018(3) -0.002(3)
C4 0.040(5) 0.069(6) 0.065(6) -0.003(5) 0.016(4) -0.010(4)
C1 0.064(6) 0.039(5) 0.050(5) 0.003(4) 0.022(5) -0.001(4)
C5 0.052(5) 0.070(6) 0.076(7) 0.003(5) 0.032(5) -0.015(5)

loop_
_atom_type_symbol
_atom_type_description
_atom_type_scat_dispersion_real
_atom_type_scat_dispersion_imag
_atom_type_scat_source
C C 0.0033 0.0016 'International Tables Vol C Tables 4.2.6.8 and 6.1.1.4'
H H 0.0000 0.0000 'International Tables Vol C Tables 4.2.6.8 and 6.1.1.4'
N N 0.0061 0.0033 'International Tables Vol C Tables 4.2.6.8 and 6.1.1.4'
O O 0.0106 0.0060 'International Tables Vol C Tables 4.2.6.8 and 6.1.1.4'
Br Br -0.2901 2.4595 'International Tables Vol C Tables 4.2.6.8 and 6.1.1.4'

loop_
_geom_angle_atom_site_label_1
_geom_angle_atom_site_label_2
_geom_angle_atom_site_label_3
_geom_angle
_geom_angle_site_symmetry_1
C2 N3 C4 122.8(7) .
C2 N3 H1 116(8) .
C4 N3 H1 121(8) .
C10 C8 C9 119.0(6) 3_667
C10 C8 C7 121.0(6) 3_667
C9 C8 C7 120.0(7) .
H1W1 O1W H2W1 107.3 .
C1 N1 H1A 120.0 .
C1 N1 H2B 120.0 .
H1A N1 H2B 120.0 .
C8 C9 C10 120.5(7) .
C8 C9 Br1 118.0(5) .
C10 C9 Br1 121.5(6) .
C5 C6 C1 119.8(8) .
C5 C6 H6 120.1 .
C1 C6 H6 120.1 .
N3 C2 C1 121.3(8) .
N3 C2 H2 119.3 .
C1 C2 H2 119.3 .
O2 C7 O1 126.7(7) .
O2 C7 C8 118.1(7) .
O1 C7 C8 115.2(7) .
C8 C10 C9 120.5(7) 3_667
C8 C10 Br2 118.2(5) 3_667
C9 C10 Br2 121.3(6) .
N3 C4 C5 118.3(8) .
N3 C4 H4 120.9 .
C5 C4 H4 120.9 .
N1 C1 C2 121.2(8) .
N1 C1 C6 122.6(8) .
C2 C1 C6 116.2(8) .
C4 C5 C6 121.6(8) .
C4 C5 H5 119.2 .
C6 C5 H5 119.2 .

loop_
_geom_bond_atom_site_label_1
_geom_bond_atom_site_label_2
_geom_bond_distance
_geom_bond_site_symmetry_2
Br1 C9 1.889(8) .
Br2 C10 1.894(7) .
O1 C7 1.264(9) .
O2 C7 1.227(10) .
N3 C2 1.319(11) .
N3 C4 1.352(10) .
N3 H1 0.852(10) .
C8 C10 1.388(10) 3_667
C8 C9 1.388(10) .
C8 C7 1.533(9) .
O1W H1W1 0.8505 .
O1W H2W1 0.8517 .
N1 C1 1.343(11) .
N1 H1A 0.8600 .
N1 H2B 0.8600 .
C9 C10 1.402(10) .
C6 C5 1.359(13) .
C6 C1 1.418(12) .
C6 H6 0.9300 .
C2 C1 1.392(11) .
C2 H2 0.9300 .
C10 C8 1.388(10) 3_667
C4 C5 1.355(13) .
C4 H4 0.9300 .
C5 H5 0.9300 .
